data_7003388
loop_
_publ_author_name
'Jones, Cameron'
'Mills, David P.'
'Rose, Richard P.'
'Stasch, Andreas'

_publ_section_title
;
 Synthesis and structural characterisation of group 10 metal(ii) gallyl
 complexes: analogies with platinum diboration catalysts?
;
_journal_issue 33
_journal_name_full 'Dalton Transactions'
_journal_page_first 4395
_journal_page_last 4408
_journal_paper_doi 10.1039/b715895e
_journal_year 2008
_chemical_formula_sum 'C64 H102 Ga2 N4 P2 Pt'
_chemical_formula_weight 1323.97
_chemical_name_systematic
;
?
;
_space_group_IT_number 15
_symmetry_cell_setting monoclinic
_symmetry_space_group_name_Hall '-C 2yc'
_symmetry_space_group_name_H-M 'C 1 2/c 1'
_atom_sites_solution_hydrogens geom
_atom_sites_solution_primary direct
_atom_sites_solution_secondary difmap
_audit_creation_method SHELXL-97
_cell_angle_alpha 90.00
_cell_angle_beta 109.28(3)
_cell_angle_gamma 90.00
_cell_formula_units_Z 4
_cell_length_a 15.646(3)
_cell_length_b 19.976(4)
_cell_length_c 21.147(4)
_cell_measurement_temperature 150(2)
_cell_volume 6239(2)
_computing_structure_refinement 'SHELXL-97 (Sheldrick, 1997)'
_computing_structure_solution 'SHELXS-97 (Sheldrick, 1990)'
_diffrn_ambient_temperature 150(2)
_diffrn_measured_fraction_theta_full 0.993
_diffrn_measured_fraction_theta_max 0.993
_diffrn_measurement_device_type 'Nonius Kappa CCD'
_diffrn_radiation_monochromator graphite
_diffrn_radiation_source 'fine-focus sealed tube'
_diffrn_radiation_type MoK\a
_diffrn_radiation_wavelength 0.71073
_diffrn_reflns_av_R_equivalents 0.0411
_diffrn_reflns_av_sigmaI/netI 0.0590
_diffrn_reflns_limit_h_max 18
_diffrn_reflns_limit_h_min -18
_diffrn_reflns_limit_k_max 23
_diffrn_reflns_limit_k_min -23
_diffrn_reflns_limit_l_max 25
_diffrn_reflns_limit_l_min -25
_diffrn_reflns_number 10556
_diffrn_reflns_theta_full 25.00
_diffrn_reflns_theta_max 25.00
_diffrn_reflns_theta_min 2.99
_exptl_absorpt_coefficient_mu 3.187
_exptl_absorpt_correction_T_max 0.920
_exptl_absorpt_correction_T_min 0.728
_exptl_absorpt_correction_type multi-scan
_exptl_absorpt_process_details 'Sortav (Blessing, 1995)'
_exptl_crystal_colour red
_exptl_crystal_density_diffrn 1.410
_exptl_crystal_density_method 'not measured'
_exptl_crystal_description plate
_exptl_crystal_F_000 2736
_exptl_crystal_size_max 0.15
_exptl_crystal_size_mid 0.10
_exptl_crystal_size_min 0.03
_refine_diff_density_max 2.780
_refine_diff_density_min -0.763
_refine_diff_density_rms 0.115
_refine_ls_extinction_method none
_refine_ls_goodness_of_fit_ref 1.078
_refine_ls_hydrogen_treatment constr
_refine_ls_matrix_type full
_refine_ls_number_parameters 341
_refine_ls_number_reflns 5450
_refine_ls_number_restraints 0
_refine_ls_restrained_S_all 1.078
_refine_ls_R_factor_all 0.0603
_refine_ls_R_factor_gt 0.0459
_refine_ls_shift/su_max 0.000
_refine_ls_shift/su_mean 0.000
_refine_ls_structure_factor_coef Fsqd
_refine_ls_weighting_details 'calc w=1/[\s^2^(Fo^2^)+(0.0221P)^2^+44.4146P] where P=(Fo^2^+2Fc^2^)/3'
_refine_ls_weighting_scheme calc
_refine_ls_wR_factor_gt 0.0869
_refine_ls_wR_factor_ref 0.0910
_reflns_number_gt 4639
_reflns_number_total 5450
_reflns_threshold_expression >2sigma(I)
_cod_data_source_file b715895e.txt
_cod_data_source_block compound6
_cod_original_sg_symbol_H-M C2/c
_cod_database_code 7003388

loop_
_symmetry_equiv_pos_as_xyz
'x, y, z'
'-x, y, -z+1/2'
'x+1/2, y+1/2, z'
'-x+1/2, y+1/2, -z+1/2'
'-x, -y, -z'
'x, -y, z-1/2'
'-x+1/2, -y+1/2, -z'
'x+1/2, -y+1/2, z-1/2'

loop_
_atom_site_label
_atom_site_type_symbol
_atom_site_fract_x
_atom_site_fract_y
_atom_site_fract_z
_atom_site_U_iso_or_equiv
_atom_site_adp_type
_atom_site_occupancy
_atom_site_symmetry_multiplicity
_atom_site_calc_flag
_atom_site_refinement_flags
_atom_site_disorder_assembly
_atom_site_disorder_group
Pt1 Pt 0.5000 0.480507(15) 0.7500 0.02359(10) Uani 1 2 d S . .
Ga1 Ga 0.40229(4) 0.38415(3) 0.74278(3) 0.02350(16) Uani 1 1 d . . .
P1 P 0.61713(10) 0.55295(8) 0.75341(8) 0.0316(4) Uani 1 1 d . . .
N1 N 0.3080(3) 0.3552(2) 0.6646(2) 0.0264(10) Uani 1 1 d . . .
N2 N 0.3807(3) 0.3063(2) 0.7871(2) 0.0250(10) Uani 1 1 d . . .
C1 C 0.2751(4) 0.2935(3) 0.6784(3) 0.0277(13) Uani 1 1 d . . .
H1 H 0.2284 0.2702 0.6453 0.033 Uiso 1 1 calc R . .
C2 C 0.3122(4) 0.2691(3) 0.7402(3) 0.0280(13) Uani 1 1 d . . .
H2 H 0.2929 0.2274 0.7523 0.034 Uiso 1 1 calc R . .
C3 C 0.2550(3) 0.3932(3) 0.6085(3) 0.0254(12) Uani 1 1 d . . .
C4 C 0.1655(4) 0.4131(3) 0.6031(3) 0.0296(13) Uani 1 1 d . . .
C5 C 0.1159(4) 0.4509(3) 0.5486(3) 0.0381(15) Uani 1 1 d . . .
H5 H 0.0552 0.4625 0.5440 0.046 Uiso 1 1 calc R . .
C6 C 0.1520(4) 0.4721(3) 0.5008(3) 0.0409(16) Uani 1 1 d . . .
H6 H 0.1175 0.4993 0.4645 0.049 Uiso 1 1 calc R . .
C7 C 0.2395(4) 0.4532(3) 0.5065(3) 0.0351(14) Uani 1 1 d . . .
H7 H 0.2645 0.4680 0.4736 0.042 Uiso 1 1 calc R . .
C8 C 0.2914(4) 0.4134(3) 0.5587(3) 0.0291(13) Uani 1 1 d . . .
C9 C 0.1232(4) 0.3961(3) 0.6563(3) 0.0324(14) Uani 1 1 d . . .
H9 H 0.1717 0.3772 0.6958 0.039 Uiso 1 1 calc R . .
C10 C 0.0497(4) 0.3431(3) 0.6312(3) 0.0426(16) Uani 1 1 d . . .
H10A H 0.0277 0.3300 0.6678 0.064 Uiso 1 1 calc R . .
H10B H 0.0747 0.3038 0.6158 0.064 Uiso 1 1 calc R . .
H10C H -0.0006 0.3614 0.5941 0.064 Uiso 1 1 calc R . .
C11 C 0.0836(4) 0.4575(3) 0.6798(3) 0.0441(17) Uani 1 1 d . . .
H11A H 0.0282 0.4715 0.6446 0.066 Uiso 1 1 calc R . .
H11B H 0.1279 0.4940 0.6896 0.066 Uiso 1 1 calc R . .
H11C H 0.0695 0.4462 0.7204 0.066 Uiso 1 1 calc R . .
C12 C 0.3853(4) 0.3926(3) 0.5596(3) 0.0310(14) Uani 1 1 d . . .
H12 H 0.4098 0.3590 0.5961 0.037 Uiso 1 1 calc R . .
C13 C 0.3819(5) 0.3604(4) 0.4931(3) 0.0497(18) Uani 1 1 d . . .
H13A H 0.3382 0.3234 0.4827 0.075 Uiso 1 1 calc R . .
H13B H 0.4420 0.3432 0.4967 0.075 Uiso 1 1 calc R . .
H13C H 0.3632 0.3939 0.4573 0.075 Uiso 1 1 calc R . .
C14 C 0.4505(4) 0.4520(3) 0.5733(3) 0.0441(16) Uani 1 1 d . . .
H14A H 0.4284 0.4851 0.5373 0.066 Uiso 1 1 calc R . .
H14B H 0.5107 0.4365 0.5751 0.066 Uiso 1 1 calc R . .
H14C H 0.4542 0.4726 0.6161 0.066 Uiso 1 1 calc R . .
C15 C 0.3935(4) 0.2878(3) 0.8561(3) 0.0272(13) Uani 1 1 d . . .
C16 C 0.3296(4) 0.3108(3) 0.8861(3) 0.0280(13) Uani 1 1 d . . .
C17 C 0.3387(4) 0.2896(3) 0.9504(3) 0.0362(15) Uani 1 1 d . . .
H17 H 0.2973 0.3055 0.9712 0.043 Uiso 1 1 calc R . .
C18 C 0.4063(4) 0.2459(3) 0.9849(3) 0.0381(15) Uani 1 1 d . . .
H18 H 0.4111 0.2317 1.0288 0.046 Uiso 1 1 calc R . .
C19 C 0.4666(4) 0.2233(3) 0.9551(3) 0.0360(15) Uani 1 1 d . . .
H19 H 0.5130 0.1931 0.9789 0.043 Uiso 1 1 calc R . .
C20 C 0.4618(4) 0.2432(3) 0.8910(3) 0.0312(14) Uani 1 1 d . . .
C21 C 0.2490(4) 0.3547(3) 0.8491(3) 0.0346(14) Uani 1 1 d . . .
H21 H 0.2608 0.3742 0.8092 0.042 Uiso 1 1 calc R . .
C22 C 0.1629(4) 0.3128(3) 0.8238(3) 0.0435(17) Uani 1 1 d . . .
H22A H 0.1715 0.2769 0.7950 0.065 Uiso 1 1 calc R . .
H22B H 0.1123 0.3413 0.7982 0.065 Uiso 1 1 calc R . .
H22C H 0.1496 0.2933 0.8621 0.065 Uiso 1 1 calc R . .
C23 C 0.2363(5) 0.4125(3) 0.8921(4) 0.0493(18) Uani 1 1 d . . .
H23A H 0.2190 0.3948 0.9294 0.074 Uiso 1 1 calc R . .
H23B H 0.1887 0.4424 0.8648 0.074 Uiso 1 1 calc R . .
H23C H 0.2932 0.4375 0.9099 0.074 Uiso 1 1 calc R . .
C24 C 0.5275(4) 0.2115(3) 0.8596(3) 0.0382(15) Uani 1 1 d . . .
H24 H 0.5302 0.2407 0.8219 0.046 Uiso 1 1 calc R . .
C25 C 0.6231(4) 0.2027(3) 0.9081(3) 0.0422(16) Uani 1 1 d . . .
H25A H 0.6218 0.1735 0.9451 0.063 Uiso 1 1 calc R . .
H25B H 0.6479 0.2464 0.9259 0.063 Uiso 1 1 calc R . .
H25C H 0.6611 0.1824 0.8846 0.063 Uiso 1 1 calc R . .
C26 C 0.4907(5) 0.1435(4) 0.8312(4) 0.066(2) Uani 1 1 d . . .
H26A H 0.5336 0.1217 0.8130 0.099 Uiso 1 1 calc R . .
H26B H 0.4324 0.1494 0.7955 0.099 Uiso 1 1 calc R . .
H26C H 0.4823 0.1157 0.8668 0.099 Uiso 1 1 calc R . .
C27 C 0.5929(4) 0.6394(3) 0.7260(3) 0.0419(16) Uani 1 1 d . . .
H27A H 0.5661 0.6627 0.7564 0.050 Uiso 1 1 calc R . .
H27B H 0.6503 0.6623 0.7293 0.050 Uiso 1 1 calc R . .
C28 C 0.5277(5) 0.6449(4) 0.6539(3) 0.0512(18) Uani 1 1 d . . .
H28A H 0.5549 0.6237 0.6234 0.077 Uiso 1 1 calc R . .
H28B H 0.5158 0.6922 0.6419 0.077 Uiso 1 1 calc R . .
H28C H 0.4706 0.6224 0.6504 0.077 Uiso 1 1 calc R . .
C29 C 0.6839(4) 0.5261(3) 0.7015(3) 0.0404(15) Uani 1 1 d . . .
H29A H 0.7158 0.4843 0.7210 0.048 Uiso 1 1 calc R . .
H29B H 0.6412 0.5148 0.6566 0.048 Uiso 1 1 calc R . .
C30 C 0.7546(4) 0.5750(3) 0.6918(3) 0.0429(16) Uani 1 1 d . . .
H30A H 0.7243 0.6159 0.6702 0.064 Uiso 1 1 calc R . .
H30B H 0.7857 0.5540 0.6636 0.064 Uiso 1 1 calc R . .
H30C H 0.7989 0.5861 0.7355 0.064 Uiso 1 1 calc R . .
C31 C 0.6992(4) 0.5609(3) 0.8397(4) 0.0487(18) Uani 1 1 d . . .
H31A H 0.6656 0.5503 0.8707 0.058 Uiso 1 1 calc R . .
H31B H 0.7445 0.5248 0.8450 0.058 Uiso 1 1 calc R . .
C32 C 0.7498(7) 0.6220(4) 0.8644(5) 0.092(3) Uani 1 1 d . . .
H32A H 0.7894 0.6318 0.8380 0.138 Uiso 1 1 calc R . .
H32B H 0.7866 0.6162 0.9116 0.138 Uiso 1 1 calc R . .
H32C H 0.7075 0.6593 0.8603 0.138 Uiso 1 1 calc R . .

loop_
_atom_site_aniso_label
_atom_site_aniso_U_11
_atom_site_aniso_U_22
_atom_site_aniso_U_33
_atom_site_aniso_U_23
_atom_site_aniso_U_13
_atom_site_aniso_U_12
Pt1 0.02091(16) 0.01779(17) 0.03294(19) 0.000 0.01008(13) 0.000
Ga1 0.0206(3) 0.0193(3) 0.0311(4) 0.0008(3) 0.0092(3) -0.0004(2)
P1 0.0276(8) 0.0209(8) 0.0482(10) -0.0001(7) 0.0152(7) -0.0009(6)
N1 0.025(2) 0.023(3) 0.030(3) 0.000(2) 0.008(2) 0.001(2)
N2 0.027(2) 0.021(2) 0.027(3) 0.002(2) 0.010(2) -0.001(2)
C1 0.026(3) 0.023(3) 0.036(4) -0.006(3) 0.011(3) -0.002(2)
C2 0.028(3) 0.022(3) 0.035(3) -0.003(3) 0.013(3) -0.006(2)
C3 0.023(3) 0.021(3) 0.027(3) -0.005(2) 0.001(2) -0.004(2)
C4 0.023(3) 0.030(3) 0.032(3) -0.001(3) 0.005(3) -0.005(2)
C5 0.023(3) 0.039(4) 0.048(4) 0.002(3) 0.006(3) 0.000(3)
C6 0.032(3) 0.040(4) 0.043(4) 0.012(3) 0.003(3) 0.012(3)
C7 0.037(3) 0.038(4) 0.031(3) 0.007(3) 0.012(3) -0.001(3)
C8 0.026(3) 0.029(3) 0.032(3) 0.000(3) 0.010(3) -0.001(3)
C9 0.022(3) 0.035(4) 0.040(4) 0.000(3) 0.010(3) 0.003(3)
C10 0.034(3) 0.048(4) 0.053(4) -0.007(3) 0.023(3) -0.009(3)
C11 0.035(3) 0.046(4) 0.052(4) -0.005(3) 0.017(3) 0.007(3)
C12 0.031(3) 0.031(3) 0.034(4) 0.004(3) 0.016(3) 0.002(3)
C13 0.049(4) 0.059(5) 0.043(4) 0.004(4) 0.019(3) 0.016(4)
C14 0.034(3) 0.054(4) 0.045(4) 0.009(3) 0.015(3) 0.000(3)
C15 0.028(3) 0.024(3) 0.029(3) -0.001(3) 0.010(3) -0.008(2)
C16 0.031(3) 0.022(3) 0.033(3) -0.002(3) 0.013(3) -0.007(2)
C17 0.038(3) 0.038(4) 0.038(4) 0.000(3) 0.020(3) -0.003(3)
C18 0.036(3) 0.050(4) 0.031(4) 0.008(3) 0.015(3) 0.001(3)
C19 0.028(3) 0.039(4) 0.042(4) 0.005(3) 0.013(3) 0.001(3)
C20 0.029(3) 0.030(3) 0.034(3) 0.004(3) 0.010(3) 0.004(3)
C21 0.041(3) 0.028(3) 0.040(4) 0.003(3) 0.020(3) 0.008(3)
C22 0.033(3) 0.045(4) 0.059(5) 0.004(3) 0.024(3) 0.004(3)
C23 0.067(5) 0.028(4) 0.065(5) 0.004(3) 0.038(4) 0.011(3)
C24 0.035(3) 0.040(4) 0.042(4) 0.009(3) 0.017(3) 0.009(3)
C25 0.036(3) 0.036(4) 0.058(4) 0.006(3) 0.019(3) 0.004(3)
C26 0.044(4) 0.073(6) 0.079(6) -0.040(5) 0.017(4) 0.000(4)
C27 0.043(4) 0.028(4) 0.059(5) 0.003(3) 0.022(3) 0.005(3)
C28 0.047(4) 0.059(5) 0.050(4) 0.010(4) 0.018(3) 0.005(4)
C29 0.034(3) 0.032(4) 0.062(4) -0.008(3) 0.025(3) -0.008(3)
C30 0.040(4) 0.036(4) 0.060(5) 0.003(3) 0.028(3) -0.008(3)
C31 0.046(4) 0.028(4) 0.058(5) 0.007(3) -0.001(3) 0.004(3)
C32 0.096(7) 0.063(6) 0.087(7) 0.000(5) -0.010(6) -0.014(5)

loop_
_atom_type_symbol
_atom_type_description
_atom_type_scat_dispersion_real
_atom_type_scat_dispersion_imag
_atom_type_scat_source
C C 0.0033 0.0016 'International Tables Vol C Tables 4.2.6.8 and 6.1.1.4'
H H 0.0000 0.0000 'International Tables Vol C Tables 4.2.6.8 and 6.1.1.4'
N N 0.0061 0.0033 'International Tables Vol C Tables 4.2.6.8 and 6.1.1.4'
P P 0.1023 0.0942 'International Tables Vol C Tables 4.2.6.8 and 6.1.1.4'
Ga Ga 0.2307 1.6083 'International Tables Vol C Tables 4.2.6.8 and 6.1.1.4'
Pt Pt -1.7033 8.3905 'International Tables Vol C Tables 4.2.6.8 and 6.1.1.4'

loop_
_geom_angle_atom_site_label_1
_geom_angle_atom_site_label_2
_geom_angle_atom_site_label_3
_geom_angle
_geom_angle_site_symmetry_1
_geom_angle_site_symmetry_3
_geom_angle_publ_flag
P1 Pt1 P1 102.71(8) . 2_656 ?
P1 Pt1 Ga1 166.10(4) . . ?
P1 Pt1 Ga1 91.04(4) 2_656 . ?
P1 Pt1 Ga1 91.04(4) . 2_656 ?
P1 Pt1 Ga1 166.10(4) 2_656 2_656 ?
Ga1 Pt1 Ga1 75.31(3) . 2_656 ?
N2 Ga1 N1 88.03(19) . . ?
N2 Ga1 Pt1 145.77(14) . . ?
N1 Ga1 Pt1 125.84(14) . . ?
C27 P1 C29 100.8(3) . . ?
C27 P1 C31 103.6(3) . . ?
C29 P1 C31 105.5(3) . . ?
C27 P1 Pt1 120.2(2) . . ?
C29 P1 Pt1 113.6(2) . . ?
C31 P1 Pt1 111.5(2) . . ?
C1 N1 C3 119.3(4) . . ?
C1 N1 Ga1 108.6(4) . . ?
C3 N1 Ga1 129.2(4) . . ?
C2 N2 C15 113.3(4) . . ?
C2 N2 Ga1 107.6(3) . . ?
C15 N2 Ga1 135.5(4) . . ?
C2 C1 N1 116.9(5) . . ?
C1 C2 N2 118.8(5) . . ?
C8 C3 C4 119.3(5) . . ?
C8 C3 N1 120.5(5) . . ?
C4 C3 N1 120.2(5) . . ?
C5 C4 C3 119.2(5) . . ?
C5 C4 C9 118.4(5) . . ?
C3 C4 C9 122.4(5) . . ?
C6 C5 C4 121.7(5) . . ?
C5 C6 C7 119.0(6) . . ?
C8 C7 C6 121.9(6) . . ?
C7 C8 C3 118.9(5) . . ?
C7 C8 C12 118.5(5) . . ?
C3 C8 C12 122.6(5) . . ?
C4 C9 C10 111.2(5) . . ?
C4 C9 C11 112.5(5) . . ?
C10 C9 C11 109.3(5) . . ?
C8 C12 C14 111.8(5) . . ?
C8 C12 C13 111.2(5) . . ?
C14 C12 C13 108.7(5) . . ?
C20 C15 C16 119.6(5) . . ?
C20 C15 N2 121.3(5) . . ?
C16 C15 N2 118.8(5) . . ?
C17 C16 C15 118.6(5) . . ?
C17 C16 C21 118.7(5) . . ?
C15 C16 C21 122.6(5) . . ?
C18 C17 C16 121.6(6) . . ?
C19 C18 C17 119.3(6) . . ?
C18 C19 C20 121.9(6) . . ?
C19 C20 C15 118.9(5) . . ?
C19 C20 C24 118.4(5) . . ?
C15 C20 C24 122.6(5) . . ?
C23 C21 C16 112.2(5) . . ?
C23 C21 C22 110.6(5) . . ?
C16 C21 C22 110.4(5) . . ?
C25 C24 C26 108.9(5) . . ?
C25 C24 C20 114.0(5) . . ?
C26 C24 C20 108.7(5) . . ?
C28 C27 P1 112.6(5) . . ?
C30 C29 P1 118.2(4) . . ?
C32 C31 P1 122.8(6) . . ?

loop_
_geom_bond_atom_site_label_1
_geom_bond_atom_site_label_2
_geom_bond_distance
_geom_bond_site_symmetry_2
_geom_bond_publ_flag
Pt1 P1 2.3173(15) . ?
Pt1 P1 2.3173(15) 2_656 ?
Pt1 Ga1 2.4313(7) . ?
Pt1 Ga1 2.4313(7) 2_656 ?
Ga1 N2 1.903(4) . ?
Ga1 N1 1.906(4) . ?
P1 C27 1.822(6) . ?
P1 C29 1.829(6) . ?
P1 C31 1.859(7) . ?
N1 C1 1.402(7) . ?
N1 C3 1.423(7) . ?
N2 C2 1.406(7) . ?
N2 C15 1.453(7) . ?
C1 C2 1.333(8) . ?
C3 C8 1.412(8) . ?
C3 C4 1.423(7) . ?
C4 C5 1.381(8) . ?
C4 C9 1.521(8) . ?
C5 C6 1.378(9) . ?
C6 C7 1.386(8) . ?
C7 C8 1.386(8) . ?
C8 C12 1.520(8) . ?
C9 C10 1.523(8) . ?
C9 C11 1.529(8) . ?
C12 C14 1.528(8) . ?
C12 C13 1.531(8) . ?
C15 C20 1.401(8) . ?
C15 C16 1.426(8) . ?
C16 C17 1.385(8) . ?
C16 C21 1.523(8) . ?
C17 C18 1.380(8) . ?
C18 C19 1.373(8) . ?
C19 C20 1.390(8) . ?
C20 C24 1.533(8) . ?
C21 C23 1.522(8) . ?
C21 C22 1.526(9) . ?
C24 C25 1.518(8) . ?
C24 C26 1.519(9) . ?
C27 C28 1.533(9) . ?
C29 C30 1.539(8) . ?
C31 C32 1.455(10) . ?
